data_1565957
loop_
_publ_author_name
'Wildner, Manfred'
'Zakharov, Boris A.'
'Bogdanov, Nikita E.'
'Talla, Dominik'
'Boldyreva, Elena V.'
'Miletich, Ronald'

_publ_section_title
;
 Crystallography relevant to Mars and Galilean icy moons: crystal behavior
 of kieserite-type monohydrate sulfates at extraterrestrial conditions
 down to 15 K
;
_journal_issue 2
_journal_name_full IUCrJ
_journal_page_first 194
_journal_page_last 203
_journal_paper_doi 10.1107/S2052252521012720
_journal_volume 9
_journal_year 2022
_chemical_formula_sum 'Co H2 O5 S'
_chemical_formula_weight 173.01
_space_group_crystal_system monoclinic
_space_group_IT_number 15
_space_group_name_Hall '-C 2yc'
_space_group_name_H-M_alt 'C 1 2/c 1'
_atom_sites_solution_hydrogens difmap
_audit_creation_method SHELXL-2017/1
_cell_angle_alpha 90
_cell_angle_beta 118.553(10)
_cell_angle_gamma 90
_cell_formula_units_Z 4
_cell_length_a 6.9641(10)
_cell_length_b 7.5990(10)
_cell_length_c 7.6275(10)
_cell_measurement_temperature 273(2)
_cell_volume 354.56(9)
_computing_structure_refinement 'SHELXL-2017/1 (Sheldrick, 2017)'
_diffrn_ambient_temperature 273(2)
_diffrn_measured_fraction_theta_full 0.997
_diffrn_measured_fraction_theta_max 0.999
_diffrn_radiation_type MoK\a
_diffrn_radiation_wavelength 0.71073
_diffrn_reflns_av_R_equivalents 0.0194
_diffrn_reflns_av_unetI/netI 0.0085
_diffrn_reflns_Laue_measured_fraction_full 0.997
_diffrn_reflns_Laue_measured_fraction_max 0.999
_diffrn_reflns_limit_h_max 12
_diffrn_reflns_limit_h_min -12
_diffrn_reflns_limit_k_max 13
_diffrn_reflns_limit_k_min -13
_diffrn_reflns_limit_l_max 13
_diffrn_reflns_limit_l_min -13
_diffrn_reflns_number 11509
_diffrn_reflns_point_group_measured_fraction_full 0.997
_diffrn_reflns_point_group_measured_fraction_max 0.999
_diffrn_reflns_theta_full 25.242
_diffrn_reflns_theta_max 39.984
_diffrn_reflns_theta_min 4.226
_exptl_absorpt_coefficient_mu 5.309
_exptl_absorpt_correction_T_max 0.7479
_exptl_absorpt_correction_T_min 0.5771
_exptl_absorpt_correction_type multi-scan
_exptl_absorpt_process_details
;
 SADABS 2016/2: Krause, L., Herbst-Irmer, R., Sheldrick G.M. & Stalke D.,
 J. Appl. Cryst. 48 (2015) 3-10
;
_exptl_crystal_density_diffrn 3.241
_exptl_crystal_F_000 340
_refine_diff_density_max 0.465
_refine_diff_density_min -0.417
_refine_diff_density_rms 0.075
_refine_ls_extinction_coef 0.0229(10)
_refine_ls_extinction_expression Fc^*^=kFc[1+0.001xFc^2^\l^3^/sin(2\q)]^-1/4^
_refine_ls_extinction_method 'SHELXL-2017/1 (Sheldrick 2017)'
_refine_ls_goodness_of_fit_ref 1.160
_refine_ls_hydrogen_treatment refall
_refine_ls_matrix_type full
_refine_ls_number_parameters 40
_refine_ls_number_reflns 1103
_refine_ls_number_restraints 0
_refine_ls_restrained_S_all 1.160
_refine_ls_R_factor_all 0.0124
_refine_ls_R_factor_gt 0.0121
_refine_ls_shift/su_max 0.000
_refine_ls_shift/su_mean 0.000
_refine_ls_structure_factor_coef Fsqd
_refine_ls_weighting_details 'w=1/[\s^2^(Fo^2^)+(0.0130P)^2^+0.2600P] where P=(Fo^2^+2Fc^2^)/3'
_refine_ls_weighting_scheme calc
_refine_ls_wR_factor_gt 0.0317
_refine_ls_wR_factor_ref 0.0319
_reflns_Friedel_coverage 0.000
_reflns_number_gt 1095
_reflns_number_total 1103
_reflns_threshold_expression 'I > 2\s(I)'
_cod_data_source_file lt5044.cif
_cod_data_source_block CoSO4H2O_N2_273K
_cod_depositor_comments 'Adding full bibliography for 1565934--1565967.cif.'
_cod_original_sg_symbol_H-M 'C 2/c'
_cod_database_code 1565957
_shelx_shelxl_version_number 2017/1
_shelx_space_group_comment
;
The symmetry employed for this shelxl refinement is uniquely defined
by the following loop, which should always be used as a source of
symmetry information in preference to the above space-group names.
They are only intended as comments.
;

loop_
_space_group_symop_operation_xyz
'x, y, z'
'-x, y, -z+1/2'
'x+1/2, y+1/2, z'
'-x+1/2, y+1/2, -z+1/2'
'-x, -y, -z'
'x, -y, z-1/2'
'-x+1/2, -y+1/2, -z'
'x+1/2, -y+1/2, z-1/2'

loop_
_atom_site_label
_atom_site_type_symbol
_atom_site_fract_x
_atom_site_fract_y
_atom_site_fract_z
_atom_site_U_iso_or_equiv
_atom_site_adp_type
_atom_site_occupancy
_atom_site_site_symmetry_order
_atom_site_calc_flag
_atom_site_refinement_flags_posn
_atom_site_refinement_flags_adp
_atom_site_refinement_flags_occupancy
_atom_site_disorder_assembly
_atom_site_disorder_group
Co Co 0.000000 0.500000 0.000000 0.00667(4) Uani 1 2 d S . P . .
S S 0.000000 0.15394(3) 0.250000 0.00590(4) Uani 1 2 d S T P . .
O1 O 0.17252(8) 0.04305(8) 0.40031(8) 0.01245(8) Uani 1 1 d . . . . .
O2 O 0.09729(8) 0.26680(7) 0.15409(8) 0.01077(8) Uani 1 1 d . . . . .
O3 O 0.000000 0.63844(9) 0.250000 0.00956(10) Uani 1 2 d S T P . .
H H 0.102(2) 0.703(2) 0.294(2) 0.028(4) Uiso 1 1 d . . . . .

loop_
_atom_site_aniso_label
_atom_site_aniso_U_11
_atom_site_aniso_U_22
_atom_site_aniso_U_33
_atom_site_aniso_U_23
_atom_site_aniso_U_13
_atom_site_aniso_U_12
Co 0.00626(5) 0.00668(5) 0.00709(5) 0.00044(3) 0.00322(4) -0.00011(3)
S 0.00478(7) 0.00550(7) 0.00729(7) 0.000 0.00277(5) 0.000
O1 0.00762(16) 0.0141(2) 0.01452(19) 0.00713(16) 0.00439(15) 0.00368(15)
O2 0.01087(17) 0.00944(17) 0.01480(19) 0.00458(14) 0.00840(15) 0.00154(14)
O3 0.0095(2) 0.0102(2) 0.0096(2) 0.000 0.00499(19) 0.000

loop_
_atom_type_symbol
_atom_type_description
_atom_type_scat_dispersion_real
_atom_type_scat_dispersion_imag
_atom_type_scat_source
O O 0.0106 0.0060 'International Tables Vol C Tables 4.2.6.8 and 6.1.1.4'
H H 0.0000 0.0000 'International Tables Vol C Tables 4.2.6.8 and 6.1.1.4'
S S 0.1246 0.1234 'International Tables Vol C Tables 4.2.6.8 and 6.1.1.4'
Co Co 0.3494 0.9721 'International Tables Vol C Tables 4.2.6.8 and 6.1.1.4'

loop_
_geom_angle_atom_site_label_1
_geom_angle_atom_site_label_2
_geom_angle_atom_site_label_3
_geom_angle
_geom_angle_site_symmetry_1
_geom_angle_site_symmetry_3
_geom_angle_publ_flag
O2 Co O2 180.0 . 5_565 ?
O2 Co O1 94.51(2) . 8_455 ?
O2 Co O1 85.49(2) 5_565 8_455 ?
O2 Co O1 85.49(2) . 4 ?
O2 Co O1 94.51(2) 5_565 4 ?
O1 Co O1 180.00(3) 8_455 4 ?
O2 Co O3 93.08(2) . . ?
O2 Co O3 86.92(2) 5_565 . ?
O1 Co O3 86.356(18) 8_455 . ?
O1 Co O3 93.644(18) 4 . ?
O2 Co O3 86.92(2) . 5_565 ?
O2 Co O3 93.08(2) 5_565 5_565 ?
O1 Co O3 93.644(17) 8_455 5_565 ?
O1 Co O3 86.356(17) 4 5_565 ?
O3 Co O3 180.0 . 5_565 ?
O2 Co O2 81.699(13) . 8_455 ?
O2 Co O2 98.301(14) 5_565 8_455 ?
O1 Co O2 43.119(17) 8_455 8_455 ?
O1 Co O2 136.881(17) 4 8_455 ?
O3 Co O2 127.900(13) . 8_455 ?
O3 Co O2 52.099(13) 5_565 8_455 ?
O2 Co O2 98.301(14) . 4 ?
O2 Co O2 81.699(14) 5_565 4 ?
O1 Co O2 136.881(17) 8_455 4 ?
O1 Co O2 43.119(17) 4 4 ?
O3 Co O2 52.100(13) . 4 ?
O3 Co O2 127.901(13) 5_565 4 ?
O2 Co O2 180.000(18) 8_455 4 ?
O2 Co O2 137.542(18) . 6_565 ?
O2 Co O2 42.458(19) 5_565 6_565 ?
O1 Co O2 112.43(2) 8_455 6_565 ?
O1 Co O2 67.57(2) 4 6_565 ?
O3 Co O2 119.74(2) . 6_565 ?
O3 Co O2 60.26(2) 5_565 6_565 ?
O2 Co O2 95.775(16) 8_455 6_565 ?
O2 Co O2 84.225(16) 4 6_565 ?
O2 Co O2 42.458(18) . 2 ?
O2 Co O2 137.542(19) 5_565 2 ?
O1 Co O2 67.57(2) 8_455 2 ?
O1 Co O2 112.43(2) 4 2 ?
O3 Co O2 60.26(2) . 2 ?
O3 Co O2 119.74(2) 5_565 2 ?
O2 Co O2 84.225(17) 8_455 2 ?
O2 Co O2 95.775(16) 4 2 ?
O2 Co O2 180.000(10) 6_565 2 ?
O1 S O1 109.87(5) . 2 ?
O1 S O2 108.72(3) . . ?
O1 S O2 110.06(3) 2 . ?
O1 S O2 110.06(3) . 2 ?
O1 S O2 108.72(3) 2 2 ?
O2 S O2 109.41(4) . 2 ?
S O1 Co 136.87(3) . 4_545 ?
S O1 O2 35.890(18) . . ?
Co O1 O2 101.01(3) 4_545 . ?
S O1 O1 35.07(2) . 2 ?
Co O1 O1 141.25(4) 4_545 2 ?
O2 O1 O1 60.52(2) . 2 ?
S O1 O2 35.211(19) . 2 ?
Co O1 O2 143.97(3) 4_545 2 ?
O2 O1 O2 60.41(3) . 2 ?
O1 O1 O2 59.69(2) 2 2 ?
S O1 O2 129.07(3) . 4_545 ?
Co O1 O2 47.219(16) 4_545 4_545 ?
O2 O1 O2 110.06(2) . 4_545 ?
O1 O1 O2 103.99(3) 2 4_545 ?
O2 O1 O2 163.33(3) 2 4_545 ?
S O1 O3 169.38(4) . 7_556 ?
Co O1 O3 48.572(13) 4_545 7_556 ?
O2 O1 O3 147.05(3) . 7_556 ?
O1 O1 O3 150.097(19) 2 7_556 ?
O2 O1 O3 134.22(3) 2 7_556 ?
O2 O1 O3 61.549(19) 4_545 7_556 ?
S O1 O2 114.32(3) . 8_556 ?
Co O1 O2 42.719(16) 4_545 8_556 ?
O2 O1 O2 86.74(2) . 8_556 ?
O1 O1 O2 147.05(2) 2 8_556 ?
O2 O1 O2 102.50(3) 2 8_556 ?
O2 O1 O2 89.94(2) 4_545 8_556 ?
O3 O1 O2 62.54(2) 7_556 8_556 ?
S O1 O3 92.83(3) . 3_545 ?
Co O1 O3 44.721(14) 4_545 3_545 ?
O2 O1 O3 57.77(2) . 3_545 ?
O1 O1 O3 103.00(3) 2 3_545 ?
O2 O1 O3 114.98(3) 2 3_545 ?
O2 O1 O3 62.79(2) 4_545 3_545 ?
O3 O1 O3 93.29(2) 7_556 3_545 ?
O2 O1 O3 56.945(17) 8_556 3_545 ?
S O1 O2 125.28(3) . 6_556 ?
Co O1 O2 97.51(2) 4_545 6_556 ?
O2 O1 O2 160.77(3) . 6_556 ?
O1 O1 O2 101.33(2) 2 6_556 ?
O2 O1 O2 106.18(2) 2 6_556 ?
O2 O1 O2 79.10(2) 4_545 6_556 ?
O3 O1 O2 52.147(16) 7_556 6_556 ?
O2 O1 O2 110.66(2) 8_556 6_556 ?
O3 O1 O2 138.58(2) 3_545 6_556 ?
S O1 O3 103.74(3) . 1_545 ?
Co O1 O3 97.79(2) 4_545 1_545 ?
O2 O1 O3 118.78(3) . 1_545 ?
O1 O1 O3 68.671(11) 2 1_545 ?
O2 O1 O3 118.12(2) 2 1_545 ?
O2 O1 O3 52.201(17) 4_545 1_545 ?
O3 O1 O3 82.652(18) 7_556 1_545 ?
O2 O1 O3 138.69(2) 8_556 1_545 ?
O3 O1 O3 107.48(2) 3_545 1_545 ?
O2 O1 O3 52.821(15) 6_556 1_545 ?
S O1 O2 111.40(3) . 7_556 ?
Co O1 O2 77.47(2) 4_545 7_556 ?
O2 O1 O2 108.14(3) . 7_556 ?
O1 O1 O2 138.73(3) 2 7_556 ?
O2 O1 O2 79.91(2) 2 7_556 ?
O2 O1 O2 116.71(2) 4_545 7_556 ?
O3 O1 O2 58.80(2) 7_556 7_556 ?
O2 O1 O2 44.668(19) 8_556 7_556 ?
O3 O1 O2 101.37(2) 3_545 7_556 ?
O2 O1 O2 80.888(17) 6_556 7_556 ?
O3 O1 O2 132.778(18) 1_545 7_556 ?
S O2 Co 132.61(3) . . ?
S O2 O1 35.395(18) . . ?
Co O2 O1 161.53(3) . . ?
S O2 O1 34.730(18) . 2 ?
Co O2 O1 119.45(3) . 2 ?
O1 O2 O1 59.80(3) . 2 ?
S O2 O2 35.29(2) . 2 ?
Co O2 O2 102.637(19) . 2 ?
O1 O2 O2 60.20(2) . 2 ?
O1 O2 O2 59.39(2) 2 2 ?
S O2 O3 108.37(3) . 3_545 ?
Co O2 O3 118.63(2) . 3_545 ?
O1 O2 O3 73.96(2) . 3_545 ?
O1 O2 O3 114.26(3) 2 3_545 ?
O2 O2 O3 129.81(3) 2 3_545 ?
S O2 O1 159.72(3) . 4 ?
Co O2 O1 47.287(17) . 4 ?
O1 O2 O1 136.37(2) . 4 ?
O1 O2 O1 163.33(3) 2 4 ?
O2 O2 O1 128.073(18) 2 4 ?
O3 O2 O1 73.61(2) 3_545 4 ?
S O2 O3 137.25(3) . 5_565 ?
Co O2 O3 48.308(17) . 5_565 ?
O1 O2 O3 149.01(3) . 5_565 ?
O1 O2 O3 102.92(3) 2 5_565 ?
O2 O2 O3 136.44(3) 2 5_565 ?
O3 O2 O3 93.540(19) 3_545 5_565 ?
O1 O2 O3 61.061(19) 4 5_565 ?
S O2 O1 93.12(3) . 8_455 ?
Co O2 O1 42.777(14) . 8_455 ?
O1 O2 O1 128.45(3) . 8_455 ?
O1 O2 O1 77.50(3) 2 8_455 ?
O2 O2 O1 74.20(3) 2 8_455 ?
O3 O2 O1 155.93(2) 3_545 8_455 ?
O1 O2 O1 90.06(2) 4 8_455 ?
O3 O2 O1 62.743(18) 5_565 8_455 ?
S O2 O3 102.07(3) . . ?
Co O2 O3 45.045(13) . . ?
O1 O2 O3 117.10(3) . . ?
O1 O2 O3 116.45(2) 2 . ?
O2 O2 O3 66.779(11) 2 . ?
O3 O2 O3 125.60(2) 3_545 . ?
O1 O2 O3 63.366(18) 4 . ?
O3 O2 O3 93.353(17) 5_565 . ?
O1 O2 O3 56.821(14) 8_455 . ?
S O2 O1 96.69(3) . 6 ?
Co O2 O1 112.81(2) . 6 ?
O1 O2 O1 85.159(18) . 6 ?
O1 O2 O1 73.82(2) 2 6 ?
O2 O2 O1 131.020(16) 2 6 ?
O3 O2 O1 57.343(18) 3_545 6 ?
O1 O2 O1 100.90(2) 4 6 ?
O3 O2 O1 64.56(2) 5_565 6 ?
O1 O2 O1 110.66(2) 8_455 6 ?
O3 O2 O1 157.73(2) . 6 ?
S O2 O1 81.81(2) . 7_556 ?
Co O2 O1 94.37(2) . 7_556 ?
O1 O2 O1 71.86(3) . 7_556 ?
O1 O2 O1 115.94(3) 2 7_556 ?
O2 O2 O1 61.13(2) 2 7_556 ?
O3 O2 O1 87.10(2) 3_545 7_556 ?
O1 O2 O1 78.111(18) 4 7_556 ?
O3 O2 O1 136.95(2) 5_565 7_556 ?
O1 O2 O1 107.10(2) 8_455 7_556 ?
O3 O2 O1 53.791(13) . 7_556 ?
O1 O2 O1 142.23(2) 6 7_556 ?
Co O3 Co 122.23(3) . 2 ?
Co O3 O2 111.681(15) . 3_455 ?
Co O3 O2 88.694(14) 2 3_455 ?
Co O3 O2 88.694(13) . 4 ?
Co O3 O2 111.681(15) 2 4 ?
O2 O3 O2 137.95(4) 3_455 4 ?
Co O3 O1 45.071(14) . 8_455 ?
Co O3 O1 104.28(3) 2 8_455 ?
O2 O3 O1 70.509(19) 3_455 8_455 ?
O2 O3 O1 132.459(17) 4 8_455 ?
Co O3 O1 104.28(3) . 7_556 ?
Co O3 O1 45.071(14) 2 7_556 ?
O2 O3 O1 132.459(17) 3_455 7_556 ?
O2 O3 O1 70.509(19) 4 7_556 ?
O1 O3 O1 123.18(4) 8_455 7_556 ?
Co O3 O2 161.58(3) . 6_566 ?
Co O3 O2 44.775(13) 2 6_566 ?
O2 O3 O2 83.357(18) 3_455 6_566 ?
O2 O3 O2 86.460(19) 4 6_566 ?
O1 O3 O2 140.733(18) 8_455 6_566 ?
O1 O3 O2 57.389(17) 7_556 6_566 ?
Co O3 O2 44.775(13) . 5_565 ?
Co O3 O2 161.58(3) 2 5_565 ?
O2 O3 O2 86.460(19) 3_455 5_565 ?
O2 O3 O2 83.357(18) 4 5_565 ?
O1 O3 O2 57.389(17) 8_455 5_565 ?
O1 O3 O2 140.733(18) 7_556 5_565 ?
O2 O3 O2 151.37(3) 6_566 5_565 ?
Co O3 O2 41.873(15) . . ?
Co O3 O2 81.77(2) 2 . ?
O2 O3 O2 125.60(2) 3_455 . ?
O2 O3 O2 94.435(15) 4 . ?
O1 O3 O2 60.64(2) 8_455 . ?
O1 O3 O2 67.41(2) 7_556 . ?
O2 O3 O2 120.86(2) 6_566 . ?
O2 O3 O2 86.647(17) 5_565 . ?
Co O3 O2 81.77(2) . 2 ?
Co O3 O2 41.873(15) 2 2 ?
O2 O3 O2 94.435(15) 3_455 2 ?
O2 O3 O2 125.60(2) 4 2 ?
O1 O3 O2 67.41(2) 8_455 2 ?
O1 O3 O2 60.64(2) 7_556 2 ?
O2 O3 O2 86.647(17) 6_566 2 ?
O2 O3 O2 120.86(2) 5_565 2 ?
O2 O3 O2 46.44(2) . 2 ?
Co O3 O1 121.38(2) . 3_455 ?
Co O3 O1 41.637(11) 2 3_455 ?
O2 O3 O1 48.267(15) 3_455 3_455 ?
O2 O3 O1 146.519(17) 4 3_455 ?
O1 O3 O1 80.451(18) 8_455 3_455 ?
O1 O3 O1 86.71(2) 7_556 3_455 ?
O2 O3 O1 60.313(17) 6_566 3_455 ?
O2 O3 O1 127.685(17) 5_565 3_455 ?
O2 O3 O1 99.13(2) . 3_455 ?
O2 O3 O1 53.846(16) 2 3_455 ?
Co O3 O1 41.637(12) . 4 ?
Co O3 O1 121.38(2) 2 4 ?
O2 O3 O1 146.519(17) 3_455 4 ?
O2 O3 O1 48.267(16) 4 4 ?
O1 O3 O1 86.71(2) 8_455 4 ?
O1 O3 O1 80.451(18) 7_556 4 ?
O2 O3 O1 127.685(17) 6_566 4 ?
O2 O3 O1 60.313(17) 5_565 4 ?
O2 O3 O1 53.846(16) . 4 ?
O2 O3 O1 99.13(2) 2 4 ?
O1 O3 O1 152.85(3) 3_455 4 ?
Co O3 H 107.2(12) . . ?
Co O3 H 107.6(11) 2 . ?
O2 O3 H 119.4(11) 3_455 . ?
O2 O3 H 20.8(12) 4 . ?
O1 O3 H 146.6(11) 8_455 . ?
O1 O3 H 75.7(11) 7_556 . ?
O2 O3 H 72.0(12) 6_566 . ?
O2 O3 H 90.2(11) 5_565 . ?
O2 O3 H 114.5(12) . . ?
O2 O3 H 136.2(11) 2 . ?
O1 O3 H 131.1(12) 3_455 . ?
O1 O3 H 68.4(12) 4 . ?
Co O3 H 107.6(11) . 2 ?
Co O3 H 107.2(12) 2 2 ?
O2 O3 H 20.8(12) 3_455 2 ?
O2 O3 H 119.4(12) 4 2 ?
O1 O3 H 75.7(11) 8_455 2 ?
O1 O3 H 146.6(11) 7_556 2 ?
O2 O3 H 90.2(11) 6_566 2 ?
O2 O3 H 72.0(12) 5_565 2 ?
O2 O3 H 136.2(11) . 2 ?
O2 O3 H 114.5(12) 2 2 ?
O1 O3 H 68.4(12) 3_455 2 ?
O1 O3 H 131.1(12) 4 2 ?
H O3 H 104(2) . 2 ?

loop_
_geom_bond_atom_site_label_1
_geom_bond_atom_site_label_2
_geom_bond_distance
_geom_bond_site_symmetry_2
_geom_bond_publ_flag
Co O2 2.0541(5) . ?
Co O2 2.0541(5) 5_565 ?
Co O1 2.0564(6) 8_455 ?
Co O1 2.0564(6) 4 ?
Co O3 2.1778(4) . ?
Co O3 2.1778(4) 5_565 ?
Co O2 3.4444(6) 8_455 ?
Co O2 3.4444(6) 4 ?
Co O2 3.5028(6) 6_565 ?
Co O2 3.5028(6) 2 ?
S O1 1.4667(5) . ?
S O1 1.4667(5) 2 ?
S O2 1.4845(5) . ?
S O2 1.4845(5) 2 ?
O1 O2 2.3983(7) . ?
O1 O1 2.4010(11) 2 ?
O1 O2 2.4183(8) 2 ?
O1 O2 2.7901(8) 4_545 ?
O1 O3 2.8987(7) 7_556 ?
O1 O2 3.0186(8) 8_556 ?
O1 O3 3.0888(6) 3_545 ?
O1 O2 3.2457(8) 6_556 ?
O1 O3 3.3007(10) 1_545 ?
O1 O2 3.3168(9) 7_556 ?
O2 O2 2.4232(10) 2 ?
O2 O3 2.7186(7) 3_545 ?
O2 O3 2.9123(7) 5_565 ?
O2 O3 3.0730(9) . ?
O3 H 0.797(15) . ?
O3 H 0.797(15) 2 ?

loop_
_geom_hbond_atom_site_label_D
_geom_hbond_atom_site_label_H
_geom_hbond_atom_site_label_A
_geom_hbond_distance_DH
_geom_hbond_distance_HA
_geom_hbond_distance_DA
_geom_hbond_angle_DHA
_geom_hbond_site_symmetry_A
_geom_hbond_publ_flag
O3 H O2 0.797(15) 1.993(15) 2.7186(7) 151.1(16) 4 yes
